data_7207199
loop_
_publ_author_name
'Dai, Fangna'
'Sun, Di'
'Sun, Wenming'
'Liu, Yun-Qi'
'Sun, Daofeng'

_publ_section_title
;
 Conformation variation of tris(2-carboxyethyl)isocyanuric acid induced by
 cocrystallized N-heterocyclic organic molecules
;
_journal_issue 4
_journal_name_full CrystEngComm
_journal_page_first 1376
_journal_paper_doi 10.1039/c1ce06209c
_journal_volume 14
_journal_year 2012
_chemical_formula_sum 'C27 H27 N6 O9'
_chemical_formula_weight 579.55
_chemical_name_systematic
;
?
;
_space_group_IT_number 2
_symmetry_cell_setting triclinic
_symmetry_space_group_name_Hall '-P 1'
_symmetry_space_group_name_H-M 'P -1'
_atom_sites_solution_hydrogens geom
_atom_sites_solution_primary direct
_atom_sites_solution_secondary difmap
_audit_creation_method SHELXL-97
_cell_angle_alpha 69.947(7)
_cell_angle_beta 75.476(7)
_cell_angle_gamma 84.278(7)
_cell_formula_units_Z 2
_cell_length_a 8.375(4)
_cell_length_b 11.257(5)
_cell_length_c 15.807(6)
_cell_measurement_reflns_used 1969
_cell_measurement_temperature 298(2)
_cell_measurement_theta_max 49.141
_cell_measurement_theta_min 5.025
_cell_volume 1355.0(10)
_computing_structure_refinement 'SHELXL-97 (Sheldrick, 1997)'
_computing_structure_solution 'SHELXS-97 (Sheldrick, 1990)'
_diffrn_ambient_temperature 298(2)
_diffrn_measured_fraction_theta_full 0.985
_diffrn_measured_fraction_theta_max 0.985
_diffrn_radiation_monochromator graphite
_diffrn_radiation_source 'fine-focus sealed tube'
_diffrn_radiation_type MoK\a
_diffrn_radiation_wavelength 0.71073
_diffrn_reflns_av_R_equivalents 0.0335
_diffrn_reflns_av_sigmaI/netI 0.0561
_diffrn_reflns_limit_h_max 9
_diffrn_reflns_limit_h_min -9
_diffrn_reflns_limit_k_max 11
_diffrn_reflns_limit_k_min -13
_diffrn_reflns_limit_l_max 16
_diffrn_reflns_limit_l_min -18
_diffrn_reflns_number 6641
_diffrn_reflns_theta_full 25.00
_diffrn_reflns_theta_max 25.00
_diffrn_reflns_theta_min 1.41
_exptl_absorpt_coefficient_mu 0.109
_exptl_absorpt_correction_T_max 0.9946
_exptl_absorpt_correction_T_min 0.9892
_exptl_absorpt_correction_type multi-scan
_exptl_absorpt_process_details sadabs
_exptl_crystal_colour plate
_exptl_crystal_density_diffrn 1.421
_exptl_crystal_density_method 'not measured'
_exptl_crystal_description block
_exptl_crystal_F_000 606
_exptl_crystal_size_max 0.10
_exptl_crystal_size_mid 0.08
_exptl_crystal_size_min 0.05
_refine_diff_density_max 0.405
_refine_diff_density_min -0.260
_refine_diff_density_rms 0.060
_refine_ls_extinction_method none
_refine_ls_goodness_of_fit_ref 1.028
_refine_ls_hydrogen_treatment constr
_refine_ls_matrix_type full
_refine_ls_number_parameters 379
_refine_ls_number_reflns 4688
_refine_ls_number_restraints 0
_refine_ls_restrained_S_all 1.028
_refine_ls_R_factor_all 0.0886
_refine_ls_R_factor_gt 0.0637
_refine_ls_shift/su_max 0.000
_refine_ls_shift/su_mean 0.000
_refine_ls_structure_factor_coef Fsqd
_refine_ls_weighting_details 'calc w=1/[\s^2^(Fo^2^)+(0.1362P)^2^+0.0384P] where P=(Fo^2^+2Fc^2^)/3'
_refine_ls_weighting_scheme calc
_refine_ls_wR_factor_gt 0.1807
_refine_ls_wR_factor_ref 0.2101
_reflns_number_gt 3262
_reflns_number_total 4688
_reflns_threshold_expression >2sigma(I)
_cod_data_source_file c1ce06209c.txt
_cod_data_source_block p3
_cod_depositor_comments
;
The following automatic conversions were performed:

'_symmetry_cell_setting' value 'Triclinic' changed to 'triclinic'
according to /home/saulius/struct/CIF-dictionaries/cif_core.dic
dictionary named 'cif_core.dic' version 2.4.1 from 2010-06-29.

Automatic conversion script
Id: cif_fix_values 1715 2011-07-08 13:25:40Z adriana 
;
_cod_original_cell_volume 1354.9(10)
_cod_original_sg_symbol_H-M P-1
_cod_database_code 7207199

loop_
_symmetry_equiv_pos_as_xyz
'x, y, z'
'-x, -y, -z'

loop_
_atom_site_label
_atom_site_type_symbol
_atom_site_fract_x
_atom_site_fract_y
_atom_site_fract_z
_atom_site_U_iso_or_equiv
_atom_site_adp_type
_atom_site_occupancy
_atom_site_symmetry_multiplicity
_atom_site_calc_flag
_atom_site_refinement_flags
C1 C 0.5154(3) 0.4132(3) 0.3015(2) 0.0466(7) Uani 1 1 d .
C2 C 0.2586(3) 0.2976(3) 0.3472(2) 0.0491(7) Uani 1 1 d .
C3 C 0.5196(3) 0.1815(2) 0.36079(19) 0.0442(6) Uani 1 1 d .
C4 C 0.7770(3) 0.2975(3) 0.3153(2) 0.0477(7) Uani 1 1 d .
H4A H 0.8066 0.2305 0.3671 0.057 Uiso 1 1 calc R
H4B H 0.8077 0.3772 0.3172 0.057 Uiso 1 1 calc R
C5 C 0.8739(3) 0.2787(3) 0.2258(2) 0.0514(7) Uani 1 1 d .
H5A H 0.9908 0.2761 0.2239 0.062 Uiso 1 1 calc R
H5B H 0.8452 0.1982 0.2243 0.062 Uiso 1 1 calc R
C6 C 0.8397(3) 0.3822(3) 0.1429(2) 0.0515(7) Uani 1 1 d .
C7 C 0.2527(3) 0.5284(3) 0.2900(2) 0.0544(7) Uani 1 1 d .
H7A H 0.3056 0.5912 0.3028 0.065 Uiso 1 1 calc R
H7B H 0.1423 0.5162 0.3295 0.065 Uiso 1 1 calc R
C8 C 0.2409(4) 0.5776(3) 0.1905(2) 0.0583(8) Uani 1 1 d .
H8A H 0.3494 0.6035 0.1513 0.070 Uiso 1 1 calc R
H8B H 0.2055 0.5100 0.1748 0.070 Uiso 1 1 calc R
C9 C 0.1227(4) 0.6876(3) 0.1710(2) 0.0555(8) Uani 1 1 d .
C10 C 0.2585(3) 0.0670(3) 0.4099(2) 0.0522(7) Uani 1 1 d .
H10A H 0.1470 0.0811 0.4419 0.063 Uiso 1 1 calc R
H10B H 0.3121 0.0053 0.4544 0.063 Uiso 1 1 calc R
C11 C 0.2523(4) 0.0168(3) 0.3352(2) 0.0620(8) Uani 1 1 d .
H11A H 0.3622 -0.0102 0.3101 0.074 Uiso 1 1 calc R
H11B H 0.2163 0.0837 0.2856 0.074 Uiso 1 1 calc R
C12 C 0.1366(4) -0.0933(3) 0.3700(2) 0.0581(8) Uani 1 1 d .
C13 C 0.6777(4) 0.6552(3) 0.9753(3) 0.0698(10) Uani 1 1 d .
H13A H 0.6579 0.5707 0.9864 0.084 Uiso 1 1 calc R
C14 C 0.5696(4) 0.7446(3) 0.9369(2) 0.0647(9) Uani 1 1 d .
H14A H 0.4793 0.7199 0.9230 0.078 Uiso 1 1 calc R
C15 C 0.5941(3) 0.8710(2) 0.91877(18) 0.0431(6) Uani 1 1 d .
C16 C 0.7350(3) 0.8999(3) 0.9382(2) 0.0534(7) Uani 1 1 d .
H16A H 0.7609 0.9838 0.9249 0.064 Uiso 1 1 calc R
C17 C 0.8366(4) 0.8036(3) 0.9773(2) 0.0558(8) Uani 1 1 d .
H17A H 0.9300 0.8254 0.9902 0.067 Uiso 1 1 calc R
C18 C 0.2134(4) 1.0319(3) 0.8439(3) 0.0689(9) Uani 1 1 d .
H18A H 0.1106 1.0082 0.8432 0.083 Uiso 1 1 calc R
C19 C 0.3214(4) 0.9382(3) 0.8784(2) 0.0611(8) Uani 1 1 d .
H19A H 0.2912 0.8538 0.8998 0.073 Uiso 1 1 calc R
C20 C 0.4748(3) 0.9697(2) 0.88124(18) 0.0439(6) Uani 1 1 d .
C21 C 0.5102(4) 1.0969(3) 0.8474(2) 0.0591(8) Uani 1 1 d .
H21A H 0.6119 1.1235 0.8474 0.071 Uiso 1 1 calc R
C22 C 0.3947(4) 1.1846(3) 0.8138(2) 0.0635(8) Uani 1 1 d .
H22A H 0.4215 1.2697 0.7914 0.076 Uiso 1 1 calc R
C23 C 0.6271(4) 0.7713(3) 0.4269(2) 0.0623(8) Uani 1 1 d .
H23A H 0.5908 0.8551 0.4088 0.075 Uiso 1 1 calc R
C24 C 0.5126(4) 0.6770(3) 0.4564(2) 0.0586(8) Uani 1 1 d .
H24A H 0.4019 0.6983 0.4580 0.070 Uiso 1 1 calc R
C25 C 0.5603(3) 0.5526(2) 0.48350(18) 0.0434(6) Uani 1 1 d .
C26 C 0.7282(3) 0.5272(3) 0.4780(2) 0.0528(7) Uani 1 1 d .
H26A H 0.7683 0.4443 0.4942 0.063 Uiso 1 1 calc R
C27 C 0.8344(3) 0.6281(3) 0.4477(2) 0.0575(8) Uani 1 1 d .
H27A H 0.9462 0.6104 0.4446 0.069 Uiso 1 1 calc R
N1 N 0.5964(2) 0.29751(19) 0.32604(16) 0.0449(5) Uani 1 1 d .
N2 N 0.3462(3) 0.4082(2) 0.31300(16) 0.0479(6) Uani 1 1 d .
N3 N 0.3498(3) 0.1872(2) 0.37154(16) 0.0471(6) Uani 1 1 d .
N4 N 0.8091(3) 0.6820(2) 0.99766(18) 0.0571(7) Uani 1 1 d .
N5 N 0.2478(3) 1.1542(2) 0.81159(18) 0.0609(7) Uani 1 1 d .
N6 N 0.7860(3) 0.7481(2) 0.42315(18) 0.0570(6) Uani 1 1 d .
O1 O 0.5861(3) 0.51166(18) 0.27316(17) 0.0663(6) Uani 1 1 d .
O2 O 0.1112(2) 0.2976(2) 0.35574(17) 0.0714(7) Uani 1 1 d .
O3 O 0.5945(2) 0.08341(18) 0.38092(16) 0.0626(6) Uani 1 1 d .
O4 O 0.7336(3) 0.3758(2) 0.1060(2) 0.0878(9) Uani 1 1 d .
O5 O 0.9329(2) 0.48168(18) 0.11675(14) 0.0557(5) Uani 1 1 d .
H5C H 0.9089 0.5353 0.0713 0.083 Uiso 1 1 calc R
O6 O 0.1515(3) 0.7818(2) 0.1049(2) 0.0914(8) Uani 1 1 d .
O7 O -0.0183(3) 0.6683(2) 0.23318(16) 0.0741(7) Uani 1 1 d .
H7C H -0.0790 0.7304 0.2200 0.111 Uiso 1 1 calc R
O8 O -0.0070(3) -0.0628(2) 0.3568(2) 0.1033(10) Uani 1 1 d .
H8C H -0.0638 -0.1262 0.3772 0.155 Uiso 1 1 calc R
O9 O 0.1709(4) -0.1979(3) 0.4070(4) 0.168(2) Uani 1 1 d .

loop_
_atom_site_aniso_label
_atom_site_aniso_U_11
_atom_site_aniso_U_22
_atom_site_aniso_U_33
_atom_site_aniso_U_23
_atom_site_aniso_U_13
_atom_site_aniso_U_12
C1 0.0420(15) 0.0375(15) 0.0624(18) -0.0146(13) -0.0203(13) 0.0039(12)
C2 0.0387(16) 0.0527(17) 0.0583(17) -0.0163(14) -0.0192(12) 0.0012(12)
C3 0.0381(14) 0.0376(15) 0.0552(16) -0.0081(12) -0.0177(12) -0.0016(11)
C4 0.0345(14) 0.0432(15) 0.0666(18) -0.0120(13) -0.0225(13) -0.0007(11)
C5 0.0383(15) 0.0454(16) 0.0699(19) -0.0140(14) -0.0204(13) 0.0046(11)
C6 0.0443(16) 0.0490(17) 0.0644(19) -0.0188(14) -0.0181(14) 0.0001(12)
C7 0.0464(16) 0.0494(16) 0.070(2) -0.0197(15) -0.0242(14) 0.0165(13)
C8 0.0479(17) 0.0605(19) 0.0659(19) -0.0184(15) -0.0200(14) 0.0099(14)
C9 0.0482(18) 0.0514(18) 0.066(2) -0.0087(16) -0.0280(15) 0.0040(13)
C10 0.0426(16) 0.0503(17) 0.0568(17) -0.0059(14) -0.0120(13) -0.0109(12)
C11 0.0513(18) 0.069(2) 0.0632(19) -0.0167(16) -0.0066(14) -0.0231(15)
C12 0.0456(17) 0.0456(18) 0.081(2) -0.0124(16) -0.0212(15) -0.0059(13)
C13 0.073(2) 0.0446(17) 0.103(3) -0.0211(17) -0.049(2) 0.0078(15)
C14 0.065(2) 0.0419(17) 0.098(3) -0.0186(16) -0.0466(18) 0.0054(14)
C15 0.0424(15) 0.0447(15) 0.0438(15) -0.0146(12) -0.0146(11) 0.0048(11)
C16 0.0510(17) 0.0482(17) 0.0610(18) -0.0146(14) -0.0172(14) -0.0028(13)
C17 0.0472(17) 0.0562(19) 0.0649(19) -0.0150(15) -0.0222(14) 0.0007(13)
C18 0.0535(19) 0.055(2) 0.098(3) -0.0131(18) -0.0370(18) 0.0048(14)
C19 0.0542(18) 0.0406(16) 0.086(2) -0.0100(15) -0.0284(16) 0.0000(13)
C20 0.0449(15) 0.0432(15) 0.0441(15) -0.0142(12) -0.0130(12) 0.0033(11)
C21 0.0534(18) 0.0373(16) 0.085(2) -0.0137(15) -0.0229(15) 0.0017(13)
C22 0.061(2) 0.0409(17) 0.079(2) -0.0074(15) -0.0183(16) 0.0014(14)
C23 0.0564(19) 0.0434(17) 0.086(2) -0.0128(16) -0.0258(16) -0.0048(14)
C24 0.0420(16) 0.0475(17) 0.086(2) -0.0133(16) -0.0255(15) -0.0021(12)
C25 0.0420(15) 0.0413(15) 0.0496(16) -0.0127(12) -0.0165(12) -0.0064(11)
C26 0.0397(15) 0.0456(16) 0.074(2) -0.0178(14) -0.0183(13) -0.0009(12)
C27 0.0364(15) 0.0578(19) 0.074(2) -0.0159(16) -0.0112(14) -0.0093(13)
N1 0.0333(12) 0.0365(12) 0.0651(15) -0.0119(10) -0.0188(10) -0.0002(9)
N2 0.0369(12) 0.0432(13) 0.0644(15) -0.0141(11) -0.0209(10) 0.0057(10)
N3 0.0347(12) 0.0429(13) 0.0627(15) -0.0104(11) -0.0184(10) -0.0032(9)
N4 0.0527(15) 0.0530(15) 0.0681(16) -0.0186(13) -0.0253(12) 0.0116(11)
N5 0.0586(17) 0.0505(15) 0.0692(17) -0.0114(13) -0.0238(13) 0.0124(12)
N6 0.0500(15) 0.0516(15) 0.0679(16) -0.0122(12) -0.0164(12) -0.0141(11)
O1 0.0517(12) 0.0357(11) 0.1107(18) -0.0165(11) -0.0283(12) -0.0003(9)
O2 0.0307(11) 0.0799(15) 0.1033(18) -0.0224(13) -0.0257(11) -0.0009(10)
O3 0.0479(12) 0.0366(11) 0.0938(16) -0.0042(10) -0.0263(11) 0.0052(9)
O4 0.0957(19) 0.0613(15) 0.120(2) -0.0082(13) -0.0753(17) -0.0134(13)
O5 0.0467(12) 0.0497(12) 0.0682(13) -0.0077(10) -0.0246(10) -0.0033(9)
O6 0.0673(16) 0.0695(16) 0.104(2) 0.0159(15) -0.0246(14) 0.0048(12)
O7 0.0625(15) 0.0606(14) 0.0813(16) -0.0058(12) -0.0198(12) 0.0241(11)
O8 0.0561(16) 0.0605(15) 0.175(3) 0.0011(16) -0.0437(17) -0.0194(12)
O9 0.077(2) 0.071(2) 0.311(5) 0.038(3) -0.101(3) -0.0225(15)

loop_
_atom_type_symbol
_atom_type_description
_atom_type_scat_dispersion_real
_atom_type_scat_dispersion_imag
_atom_type_scat_source
C C 0.0033 0.0016 'International Tables Vol C Tables 4.2.6.8 and 6.1.1.4'
H H 0.0000 0.0000 'International Tables Vol C Tables 4.2.6.8 and 6.1.1.4'
N N 0.0061 0.0033 'International Tables Vol C Tables 4.2.6.8 and 6.1.1.4'
O O 0.0106 0.0060 'International Tables Vol C Tables 4.2.6.8 and 6.1.1.4'

loop_
_geom_angle_atom_site_label_1
_geom_angle_atom_site_label_2
_geom_angle_atom_site_label_3
_geom_angle
_geom_angle_site_symmetry_3
O1 C1 N1 122.4(2) .
O1 C1 N2 121.9(2) .
N1 C1 N2 115.7(2) .
O2 C2 N2 122.0(3) .
O2 C2 N3 122.2(3) .
N2 C2 N3 115.8(2) .
O3 C3 N1 122.3(2) .
O3 C3 N3 122.5(2) .
N1 C3 N3 115.2(2) .
N1 C4 C5 113.0(2) .
N1 C4 H4A 109.0 .
C5 C4 H4A 109.0 .
N1 C4 H4B 109.0 .
C5 C4 H4B 109.0 .
H4A C4 H4B 107.8 .
C6 C5 C4 111.8(2) .
C6 C5 H5A 109.2 .
C4 C5 H5A 109.2 .
C6 C5 H5B 109.2 .
C4 C5 H5B 109.2 .
H5A C5 H5B 107.9 .
O4 C6 O5 123.7(3) .
O4 C6 C5 122.7(3) .
O5 C6 C5 113.6(2) .
N2 C7 C8 112.9(2) .
N2 C7 H7A 109.0 .
C8 C7 H7A 109.0 .
N2 C7 H7B 109.0 .
C8 C7 H7B 109.0 .
H7A C7 H7B 107.8 .
C9 C8 C7 112.8(2) .
C9 C8 H8A 109.0 .
C7 C8 H8A 109.0 .
C9 C8 H8B 109.0 .
C7 C8 H8B 109.0 .
H8A C8 H8B 107.8 .
O6 C9 O7 123.4(3) .
O6 C9 C8 124.0(3) .
O7 C9 C8 112.6(3) .
N3 C10 C11 110.9(2) .
N3 C10 H10A 109.5 .
C11 C10 H10A 109.5 .
N3 C10 H10B 109.5 .
C11 C10 H10B 109.5 .
H10A C10 H10B 108.0 .
C10 C11 C12 111.9(2) .
C10 C11 H11A 109.2 .
C12 C11 H11A 109.2 .
C10 C11 H11B 109.2 .
C12 C11 H11B 109.2 .
H11A C11 H11B 107.9 .
O9 C12 O8 121.0(3) .
O9 C12 C11 124.9(3) .
O8 C12 C11 114.0(3) .
N4 C13 C14 123.8(3) .
N4 C13 H13A 118.1 .
C14 C13 H13A 118.1 .
C13 C14 C15 120.3(3) .
C13 C14 H14A 119.9 .
C15 C14 H14A 119.9 .
C14 C15 C16 116.2(2) .
C14 C15 C20 121.5(2) .
C16 C15 C20 122.3(2) .
C17 C16 C15 119.6(3) .
C17 C16 H16A 120.2 .
C15 C16 H16A 120.2 .
N4 C17 C16 123.9(3) .
N4 C17 H17A 118.0 .
C16 C17 H17A 118.0 .
N5 C18 C19 123.6(3) .
N5 C18 H18A 118.2 .
C19 C18 H18A 118.2 .
C18 C19 C20 119.9(3) .
C18 C19 H19A 120.1 .
C20 C19 H19A 120.1 .
C21 C20 C19 116.4(3) .
C21 C20 C15 122.4(2) .
C19 C20 C15 121.3(2) .
C22 C21 C20 119.9(3) .
C22 C21 H21A 120.0 .
C20 C21 H21A 120.0 .
N5 C22 C21 123.5(3) .
N5 C22 H22A 118.2 .
C21 C22 H22A 118.2 .
N6 C23 C24 123.0(3) .
N6 C23 H23A 118.5 .
C24 C23 H23A 118.5 .
C25 C24 C23 120.6(3) .
C25 C24 H24A 119.7 .
C23 C24 H24A 119.7 .
C24 C25 C26 116.8(2) .
C24 C25 C25 122.3(3) 2_666
C26 C25 C25 120.9(3) 2_666
C27 C26 C25 118.6(3) .
C27 C26 H26A 120.7 .
C25 C26 H26A 120.7 .
N6 C27 C26 123.8(3) .
N6 C27 H27A 118.1 .
C26 C27 H27A 118.1 .
C1 N1 C3 124.4(2) .
C1 N1 C4 117.9(2) .
C3 N1 C4 117.7(2) .
C2 N2 C1 124.2(2) .
C2 N2 C7 117.6(2) .
C1 N2 C7 118.2(2) .
C2 N3 C3 124.6(2) .
C2 N3 C10 117.0(2) .
C3 N3 C10 118.4(2) .
C17 N4 C13 116.2(2) .
C22 N5 C18 116.7(3) .
C23 N6 C27 117.1(2) .
C6 O5 H5C 109.5 .
C9 O7 H7C 109.5 .
C12 O8 H8C 109.5 .

loop_
_geom_bond_atom_site_label_1
_geom_bond_atom_site_label_2
_geom_bond_distance
_geom_bond_site_symmetry_2
C1 O1 1.199(3) .
C1 N1 1.384(3) .
C1 N2 1.387(3) .
C2 O2 1.207(3) .
C2 N2 1.379(3) .
C2 N3 1.380(3) .
C3 O3 1.198(3) .
C3 N1 1.385(3) .
C3 N3 1.387(3) .
C4 N1 1.479(3) .
C4 C5 1.516(4) .
C4 H4A 0.9700 .
C4 H4B 0.9700 .
C5 C6 1.494(4) .
C5 H5A 0.9700 .
C5 H5B 0.9700 .
C6 O4 1.198(3) .
C6 O5 1.315(3) .
C7 N2 1.474(3) .
C7 C8 1.504(4) .
C7 H7A 0.9700 .
C7 H7B 0.9700 .
C8 C9 1.502(4) .
C8 H8A 0.9700 .
C8 H8B 0.9700 .
C9 O6 1.199(4) .
C9 O7 1.316(4) .
C10 N3 1.481(3) .
C10 C11 1.487(4) .
C10 H10A 0.9700 .
C10 H10B 0.9700 .
C11 C12 1.511(4) .
C11 H11A 0.9700 .
C11 H11B 0.9700 .
C12 O9 1.165(4) .
C12 O8 1.265(4) .
C13 N4 1.327(4) .
C13 C14 1.370(4) .
C13 H13A 0.9300 .
C14 C15 1.377(4) .
C14 H14A 0.9300 .
C15 C16 1.385(4) .
C15 C20 1.486(4) .
C16 C17 1.379(4) .
C16 H16A 0.9300 .
C17 N4 1.325(4) .
C17 H17A 0.9300 .
C18 N5 1.327(4) .
C18 C19 1.375(4) .
C18 H18A 0.9300 .
C19 C20 1.382(4) .
C19 H19A 0.9300 .
C20 C21 1.380(4) .
C21 C22 1.379(4) .
C21 H21A 0.9300 .
C22 N5 1.321(4) .
C22 H22A 0.9300 .
C23 N6 1.321(4) .
C23 C24 1.380(4) .
C23 H23A 0.9300 .
C24 C25 1.367(4) .
C24 H24A 0.9300 .
C25 C26 1.394(4) .
C25 C25 1.498(5) 2_666
C26 C27 1.388(4) .
C26 H26A 0.9300 .
C27 N6 1.322(4) .
C27 H27A 0.9300 .
O5 H5C 0.8200 .
O7 H7C 0.8200 .
O8 H8C 0.8200 .

loop_
_geom_hbond_atom_site_label_D
_geom_hbond_atom_site_label_H
_geom_hbond_atom_site_label_A
_geom_hbond_distance_DH
_geom_hbond_distance_HA
_geom_hbond_distance_DA
_geom_hbond_angle_DHA
_geom_hbond_site_symmetry_A
O5 H5C N4 0.82 1.92 2.703(3) 160.3 1_554
O7 H7C N5 0.82 1.87 2.671(3) 167.2 2_576
O8 H8C N6 0.82 1.82 2.633(3) 172.1 1_445
C4 H4A O2 0.97 2.68 3.023(3) 101.4 1_655

loop_
_geom_torsion_atom_site_label_1
_geom_torsion_atom_site_label_2
_geom_torsion_atom_site_label_3
_geom_torsion_atom_site_label_4
_geom_torsion
N1 C4 C5 C6 61.2(3)
N2 C7 C8 C9 170.4(2)
N3 C10 C11 C12 -170.5(2)
